data_9013296
loop_
_publ_author_name
'Bonazzi, P.'
'Holtstam, D.'
'Bindi, L.'
'Nysten, P.'
'Capitani, G.'

_publ_section_title
;Multi-analytical approach to solve the puzzle of an allanite-subgroup mineral
 from Kesebol, Vastra Gotaland, Sweden Locality: Kesebol, Vastra Gotaland,
 Sweden Note: K3-600 sample
;
_journal_name_full 'American Mineralogist'
_journal_page_first 121
_journal_page_last 134
_journal_paper_doi 10.2138/am.2009.2998
_journal_volume 94
_journal_year 2009
_chemical_compound_source 'Kesebol, Vastra Gotaland, Sweden'
_chemical_formula_sum 'Al1.118 Ca1.221 Ce0.233 Fe0.186 Mn2.242 O13 Si3'
_chemical_name_mineral 'Allanite-subgroup mineral'
_space_group_IT_number 11
_symmetry_space_group_name_Hall '-P 2yb'
_symmetry_space_group_name_H-M 'P 1 21/m 1'
_cell_angle_alpha 90
_cell_angle_beta 115.38
_cell_angle_gamma 90
_cell_length_a 8.908
_cell_length_b 5.711
_cell_length_c 10.314
_cell_formula_units_Z 2
_cell_volume 474.068
_database_code_amcsd 0004811
_exptl_crystal_density_diffrn 3.766
_cod_original_formula_sum 'Mn2.242 Ca1.221 Ce.233 Fe.186 Al1.118 Si3 O13'
_cod_database_code 9013296

loop_
_space_group_symop_operation_xyz
x,y,z
x,1/2-y,z
-x,1/2+y,-z
-x,-y,-z

loop_
_atom_site_aniso_label
_atom_site_aniso_U_11
_atom_site_aniso_U_22
_atom_site_aniso_U_33
_atom_site_aniso_U_12
_atom_site_aniso_U_13
_atom_site_aniso_U_23
MnA1 0.02236 0.01385 0.01801 0.00000 0.01216 0.00000
CaA1 0.02236 0.01385 0.01801 0.00000 0.01216 0.00000
CaA2 0.01606 0.02067 0.01387 0.00000 0.00314 0.00000
CeA2 0.01606 0.02067 0.01387 0.00000 0.00314 0.00000
FeM2 0.01057 0.01278 0.01469 0.00179 0.00395 -0.00105
AlM2 0.01057 0.01278 0.01469 0.00179 0.00395 -0.00105
AlM1 0.00987 0.00967 0.01381 -0.00066 0.00219 -0.00037
MnM1 0.00987 0.00967 0.01381 -0.00066 0.00219 -0.00037
MnM3 0.01003 0.01042 0.01424 0.00000 0.00037 0.00000
AlM3 0.01003 0.01042 0.01424 0.00000 0.00037 0.00000
Si1 0.00955 0.00885 0.01373 0.00000 0.00257 0.00000
Si2 0.01030 0.01221 0.01611 0.00000 0.00480 0.00000
Si3 0.00823 0.01016 0.01281 0.00000 0.00351 0.00000
O1 0.01709 0.01281 0.02997 0.00002 0.00933 0.00243
O2 0.01368 0.02035 0.01832 -0.00286 0.00810 -0.00023
O3 0.01659 0.01085 0.02579 -0.00056 0.00217 -0.00122
O4 0.01261 0.01082 0.01785 0.00000 0.00319 0.00000
O5 0.01324 0.01677 0.01639 0.00000 0.00247 0.00000
O6 0.01433 0.01329 0.02419 0.00000 0.01040 0.00000
O7 0.01525 0.01714 0.01678 0.00000 -0.00268 0.00000
O8 0.02053 0.03859 0.03382 0.00000 0.01996 0.00000
O9 0.03261 0.03486 0.01896 0.00000 0.01323 0.00000
O10 0.01386 0.01494 0.02306 0.00000 0.01005 0.00000

loop_
_atom_site_label
_atom_site_fract_x
_atom_site_fract_y
_atom_site_fract_z
_atom_site_occupancy
_atom_site_U_iso_or_equiv
MnA1 0.76168 0.75000 0.15039 0.54656 0.01684
CaA1 0.76168 0.75000 0.15039 0.45344 0.01684
CaA2 0.60820 0.75000 0.42438 0.76712 0.01802
CeA2 0.60820 0.75000 0.42438 0.23288 0.01802
FeM2 0.00000 0.00000 0.50000 0.18596 0.01319
AlM2 0.00000 0.00000 0.50000 0.81404 0.01319
AlM1 0.00000 0.00000 0.00000 0.24310 0.01213
MnM1 0.00000 0.00000 0.00000 0.75690 0.01213
MnM3 0.30147 0.25000 0.22049 0.93882 0.01325
AlM3 0.30147 0.25000 0.22049 0.06118 0.01325
Si1 0.34442 0.75000 0.04252 1.00000 0.01155
Si2 0.68914 0.25000 0.27190 1.00000 0.01318
Si3 0.19046 0.75000 0.32413 1.00000 0.01075
O1 0.24088 0.99254 0.03566 1.00000 0.02022
O2 0.31508 0.97693 0.36053 1.00000 0.01702
O3 0.79955 0.01496 0.33049 1.00000 0.02017
O4 0.05838 0.25000 0.13034 1.00000 0.01493
O5 0.04673 0.75000 0.15481 1.00000 0.01682
O6 0.08076 0.75000 0.41720 1.00000 0.01652
O7 0.51862 0.75000 0.17982 1.00000 0.01973
O8 0.53927 0.25000 0.31983 1.00000 0.02807
O9 0.61385 0.25000 0.09667 1.00000 0.02805
O10 0.09308 0.25000 0.44164 1.00000 0.01654

loop_
_cod_related_entry_id
_cod_related_entry_database
_cod_related_entry_code
1 AMCSD 0004811
